data_1568627
loop_
_publ_author_name
'Kawai, Yuya'
'Nogami, Juntaro'
'Nagashima, Yuki'
'Tanaka, Ken'

_publ_section_title
;
 Stereoselective synthesis of [2.2]triphenylenophanes <i>via</i>
 intramolecular double [2 + 2 + 2] cycloadditions.
;
_journal_issue 15
_journal_name_full 'Chemical science'
_journal_page_first 3963
_journal_page_last 3972
_journal_paper_doi 10.1039/d3sc00571b
_journal_volume 14
_journal_year 2023
_chemical_formula_moiety 'C58 H46 N2 O6 S2'
_chemical_formula_sum 'C58 H46 N2 O6 S2'
_chemical_formula_weight 931.09
_chemical_name_common (+-)-3a
_chemical_name_systematic '[2.2]Triphenylenophane'
_space_group_crystal_system monoclinic
_space_group_IT_number 14
_space_group_name_Hall '-P 2ybc'
_space_group_name_H-M_alt 'P 1 21/c 1'
_atom_sites_solution_hydrogens geom
_atom_sites_solution_primary dual
_audit_creation_date 2023-01-17
_audit_creation_method
;
Olex2 1.5-ac5-023
(compiled 2022.04.12 svn.rca3783a0 for Rigaku Oxford Diffraction, GUI svn.r6498)
;
_audit_update_record
;
2023-01-25 deposited with the CCDC.	2023-03-10 downloaded from the CCDC.
;
_cell_angle_alpha 90
_cell_angle_beta 96.463(4)
_cell_angle_gamma 90
_cell_formula_units_Z 4
_cell_length_a 13.3238(6)
_cell_length_b 20.1104(7)
_cell_length_c 16.9292(7)
_cell_measurement_reflns_used 9694
_cell_measurement_temperature 293.15
_cell_measurement_theta_max 29.4010
_cell_measurement_theta_min 1.8740
_cell_volume 4507.3(3)
_computing_cell_refinement 'CrysAlisPro 1.171.42.61a (Rigaku OD, 2022)'
_computing_data_collection 'CrysAlisPro 1.171.42.61a (Rigaku OD, 2022)'
_computing_data_reduction 'CrysAlisPro 1.171.42.61a (Rigaku OD, 2022)'
_computing_molecular_graphics 'Olex2 1.5-ac5-023 (Dolomanov et al., 2009)'
_computing_publication_material 'Olex2 1.5-ac5-023 (Dolomanov et al., 2009)'
_computing_structure_refinement 'SHELXL 2016/6 (Sheldrick, 2015)'
_computing_structure_solution 'SHELXT 2014/5 (Sheldrick, 2014)'
_diffrn_ambient_temperature 293.15
_diffrn_detector 'Hybrid Pixel Array Detector'
_diffrn_detector_area_resol_mean 10.0000
_diffrn_measured_fraction_theta_full 0.997
_diffrn_measured_fraction_theta_max 0.949
_diffrn_measurement_details
;
List of Runs (angles in degrees, time in seconds):

  # Type    Start    End  Width  t~exp~   \w     \q     \k     \f   Frames
#--------------------------------------------------------------------------
  1  \w    -43.00 -17.50   0.50  418.85    --   20.00  54.00-153.20   51
  2  \w      5.00 109.50   0.50  418.85    --   20.00  54.00-153.20  209
  3  \w    -74.00 -44.50   0.50  418.85    --   20.00  54.00 120.00   59
  4  \w    -38.00  44.50   0.50  418.85    --   20.00  54.00 120.00  165
  5  \w     61.00  86.50   0.50  418.85    --   20.00  54.00 120.00   51
  6  \w    -73.00 -30.50   0.50  418.85    --   20.00  54.00   0.00   85
  7  \w     -7.00 107.50   0.50  418.85    --   20.00  54.00   0.00  229
  8  \w     45.00  81.50   0.50  418.85    --   20.00  54.00  26.80   73
  9  \w    -64.00 -27.50   0.50  418.85    --   20.00  54.00  30.00   73
 10  \w     60.00  84.50   0.50  418.85    --   20.00  54.00  30.00   49
 11  \w    -18.00   6.50   0.50  418.85    --   20.00  54.00  90.00   49
 12  \w     76.00 100.50   0.50  418.85    --   20.00  54.00  90.00   49
 13  \w    -69.00 -44.50   0.50  418.85    --   20.00  54.00-153.20   49
;
_diffrn_measurement_device 'two-circle diffractometer'
_diffrn_measurement_device_type 'XtaLAB Mini II (JP)'
_diffrn_measurement_method '\w scans'
_diffrn_orient_matrix_type 'CrysAlisPro convention (1999,Acta A55,543-557)'
_diffrn_orient_matrix_UB_11 0.0535457000
_diffrn_orient_matrix_UB_12 -0.0005799000
_diffrn_orient_matrix_UB_13 0.0062256000
_diffrn_orient_matrix_UB_21 0.0012634000
_diffrn_orient_matrix_UB_22 0.0343783000
_diffrn_orient_matrix_UB_23 -0.0092423000
_diffrn_orient_matrix_UB_31 -0.0017182000
_diffrn_orient_matrix_UB_32 0.0078991000
_diffrn_orient_matrix_UB_33 0.0406404000
_diffrn_radiation_monochromator graphite
_diffrn_radiation_probe x-ray
_diffrn_radiation_type 'Mo K\a'
_diffrn_radiation_wavelength 0.71073
_diffrn_reflns_av_R_equivalents 0.1102
_diffrn_reflns_av_unetI/netI 0.1103
_diffrn_reflns_Laue_measured_fraction_full 0.997
_diffrn_reflns_Laue_measured_fraction_max 0.949
_diffrn_reflns_limit_h_max 19
_diffrn_reflns_limit_h_min -18
_diffrn_reflns_limit_k_max 27
_diffrn_reflns_limit_k_min -28
_diffrn_reflns_limit_l_max 23
_diffrn_reflns_limit_l_min -24
_diffrn_reflns_number 44991
_diffrn_reflns_point_group_measured_fraction_full 0.997
_diffrn_reflns_point_group_measured_fraction_max 0.949
_diffrn_reflns_theta_full 25.242
_diffrn_reflns_theta_max 30.604
_diffrn_reflns_theta_min 2.297
_diffrn_source 'fine-focus sealed X-ray tube'
_diffrn_source_type 'Rigaku (Mo) X-ray Source'
_exptl_absorpt_coefficient_mu 0.177
_exptl_absorpt_correction_T_max 0.986
_exptl_absorpt_correction_T_min 0.955
_exptl_absorpt_correction_type analytical
_exptl_absorpt_process_details
;
CrysAlisPro 1.171.42.61a (Rigaku Oxford Diffraction, 2022)
Analytical numeric absorption correction using a multifaceted crystal
model based on expressions derived by R.C. Clark & J.S. Reid.
(Clark, R. C. & Reid, J. S. (1995). Acta Cryst. A51, 887-897)
Empirical absorption correction using spherical harmonics,
implemented in SCALE3 ABSPACK scaling algorithm.
;
_exptl_crystal_colour colourless
_exptl_crystal_colour_primary colourless
_exptl_crystal_density_diffrn 1.372
_exptl_crystal_description plate
_exptl_crystal_F_000 1952
_exptl_crystal_recrystallization_method 'Re-crystallisation from solvent'
_exptl_crystal_size_max 0.418
_exptl_crystal_size_mid 0.185
_exptl_crystal_size_min 0.087
_refine_diff_density_max 0.460
_refine_diff_density_min -0.538
_refine_diff_density_rms 0.063
_refine_ls_extinction_method none
_refine_ls_goodness_of_fit_ref 0.975
_refine_ls_hydrogen_treatment constr
_refine_ls_matrix_type full
_refine_ls_number_parameters 617
_refine_ls_number_reflns 13167
_refine_ls_number_restraints 0
_refine_ls_restrained_S_all 0.975
_refine_ls_R_factor_all 0.1235
_refine_ls_R_factor_gt 0.0633
_refine_ls_shift/su_max 0.001
_refine_ls_shift/su_mean 0.000
_refine_ls_structure_factor_coef Fsqd
_refine_ls_weighting_details 'w=1/[\s^2^(Fo^2^)+(0.0761P)^2^] where P=(Fo^2^+2Fc^2^)/3'
_refine_ls_weighting_scheme calc
_refine_ls_wR_factor_gt 0.1511
_refine_ls_wR_factor_ref 0.1810
_reflns_Friedel_coverage 0.000
_reflns_number_gt 7369
_reflns_number_total 13167
_reflns_threshold_expression 'I > 2\s(I)'
_cod_data_source_file d3sc00571b2.cif
_cod_data_source_block exp_403_autored
_cod_depositor_comments 'Adding full bibliography for 1568627--1568628.cif.'
_cod_database_code 1568627
_shelx_shelxl_version_number 2016/6
_chemical_oxdiff_formula 'C232 H184 N8 O24 S8 '
_chemical_oxdiff_usercomment 200K
_shelx_space_group_comment
;
The symmetry employed for this shelxl refinement is uniquely defined
by the following loop, which should always be used as a source of
symmetry information in preference to the above space-group names.
They are only intended as comments.
;
_shelx_estimated_absorpt_t_max 0.984
_shelx_estimated_absorpt_t_min 0.929
_olex2_refinement_description
;
1. Fixed Uiso
 At 1.2 times of:
  All C(H) groups, All C(H,H) groups
 At 1.5 times of:
  All C(H,H,H) groups
2.a Secondary CH2 refined with riding coordinates:
 C00N(H00B,H00C), C012(H01A,H01B), C015(H01C,H01D), C018(H01E,H01F), C01B(H01H,
 H01I), C01G(H01O,H01P)
2.b Aromatic/amide H refined with riding coordinates:
 C00A(H00A), C00O(H00O), C00X(H00X), C00Y(H00Y), C00Z(H00Z), C011(H011),
 C013(H013), C016(H016), C01A(H01G), C01C(H01J), C01E(H01K), C01H(H01Q),
 C01I(H01R), C01K(H01V), C01L(H01W), C01M(H01X), C01O(H01Y), C01P(H01Z),
 C01Q(H01), C01S(H1), C01T(H2), C01U(H3)
2.c Idealised Me refined as rotating group:
 C01F(H01L,H01M,H01N), C01J(H01S,H01T,H01U), C01V(H4,H,HA), C01W(H5,HB,HC)
;
_olex2_submission_special_instructions 'No special instructions were received'
_oxdiff_exptl_absorpt_empirical_details
;
Empirical correction (ABSPACK) includes:
- Absorption correction using spherical harmonics
- Frame scaling
;
_oxdiff_exptl_absorpt_empirical_full_max 1.400
_oxdiff_exptl_absorpt_empirical_full_min 0.723

loop_
_space_group_symop_operation_xyz
'x, y, z'
'-x, y+1/2, -z+1/2'
'-x, -y, -z'
'x, -y-1/2, z-1/2'

loop_
_atom_site_label
_atom_site_type_symbol
_atom_site_fract_x
_atom_site_fract_y
_atom_site_fract_z
_atom_site_U_iso_or_equiv
_atom_site_adp_type
_atom_site_occupancy
_atom_site_site_symmetry_order
_atom_site_calc_flag
_atom_site_refinement_flags_posn
_atom_site_refinement_flags_adp
_atom_site_refinement_flags_occupancy
_atom_site_disorder_assembly
_atom_site_disorder_group
S001 S 0.46003(5) 0.09567(3) 0.30492(4) 0.03889(16) Uani 1 1 d . . . . .
S002 S 0.26738(5) 0.26108(3) 0.53491(4) 0.04051(16) Uani 1 1 d . . . . .
O003 O 0.60811(12) 0.50632(7) 0.43194(9) 0.0350(4) Uani 1 1 d . . . . .
O004 O 0.83602(12) 0.15462(8) 0.61488(9) 0.0377(4) Uani 1 1 d . . . . .
O005 O 0.54553(14) 0.05130(8) 0.31399(10) 0.0476(4) Uani 1 1 d . . . . .
O006 O 0.39683(15) 0.09996(8) 0.23092(10) 0.0510(5) Uani 1 1 d . . . . .
O007 O 0.23901(14) 0.32887(8) 0.51568(12) 0.0567(5) Uani 1 1 d . . . . .
O008 O 0.25127(14) 0.21090(10) 0.47405(10) 0.0546(5) Uani 1 1 d . . . . .
N009 N 0.50408(15) 0.16938(8) 0.32465(11) 0.0372(5) Uani 1 1 d . . . . .
C00A C 0.77205(16) 0.22162(11) 0.50453(12) 0.0301(5) Uani 1 1 d . . . . .
H00A H 0.719217 0.191510 0.494298 0.036 Uiso 1 1 calc R U . . .
C00B C 0.76266(16) 0.41066(10) 0.38822(12) 0.0284(5) Uani 1 1 d . . . . .
C00C C 0.68216(15) 0.30031(10) 0.40508(11) 0.0256(4) Uani 1 1 d . . . . .
N10 N 0.38487(15) 0.26263(9) 0.57390(13) 0.0473(5) Uani 1 1 d . . . . .
C00E C 0.77261(15) 0.28035(10) 0.45846(11) 0.0273(4) Uani 1 1 d . . . . .
C00F C 0.60082(16) 0.25775(10) 0.37880(11) 0.0266(4) Uani 1 1 d . . . . .
C00G C 0.57208(16) 0.39491(10) 0.36227(12) 0.0279(4) Uani 1 1 d . . . . .
C00H C 0.67099(15) 0.36897(10) 0.38441(11) 0.0261(4) Uani 1 1 d . . . . .
C00I C 0.49224(16) 0.35219(10) 0.33666(12) 0.0286(5) Uani 1 1 d . . . . .
C00J C 0.75364(17) 0.42729(11) 0.64322(13) 0.0341(5) Uani 1 1 d . . . . .
C00K C 0.85418(16) 0.38848(11) 0.43134(12) 0.0299(5) Uani 1 1 d . . . . .
C00L C 0.84802(17) 0.20839(11) 0.56392(12) 0.0332(5) Uani 1 1 d . . . . .
C00M C 0.85540(16) 0.32491(10) 0.47347(12) 0.0293(5) Uani 1 1 d . . . . .
C00N C 0.54121(17) 0.46704(10) 0.37751(13) 0.0342(5) Uani 1 1 d . . . . .
H00B H 0.532745 0.489984 0.326795 0.041 Uiso 1 1 calc R U . . .
H00C H 0.475644 0.466054 0.397253 0.041 Uiso 1 1 calc R U . . .
C00O C 0.76381(17) 0.47061(11) 0.34495(13) 0.0336(5) Uani 1 1 d . . . . .
H00O H 0.705847 0.484087 0.313225 0.040 Uiso 1 1 calc R U . . .
C00P C 0.64215(16) 0.32671(10) 0.63195(12) 0.0295(5) Uani 1 1 d . . . . .
C00Q C 0.64772(17) 0.48058(10) 0.50428(13) 0.0317(5) Uani 1 1 d . . . . .
C00R C 0.55241(16) 0.29281(10) 0.60541(12) 0.0287(4) Uani 1 1 d . . . . .
C00S C 0.51169(16) 0.28332(10) 0.34021(12) 0.0277(4) Uani 1 1 d . . . . .
C00T C 0.62611(17) 0.18632(11) 0.65213(12) 0.0318(5) Uani 1 1 d . . . . .
C00U C 0.66674(16) 0.39466(10) 0.60654(13) 0.0308(5) Uani 1 1 d . . . . .
C00V C 0.20653(16) 0.23462(11) 0.61697(14) 0.0350(5) Uani 1 1 d . . . . .
C00W C 0.54401(16) 0.22476(10) 0.61993(12) 0.0309(5) Uani 1 1 d . . . . .
C00X C 0.73026(18) 0.51500(11) 0.54274(14) 0.0370(5) Uani 1 1 d . . . . .
H00X H 0.750844 0.555003 0.522199 0.044 Uiso 1 1 calc R U . . .
C00Y C 0.93760(18) 0.48974(12) 0.39409(14) 0.0420(6) Uani 1 1 d . . . . .
H00Y H 0.994719 0.516622 0.397489 0.050 Uiso 1 1 calc R U . . .
C00Z C 0.61375(16) 0.42331(10) 0.53810(13) 0.0302(5) Uani 1 1 d . . . . .
H00Z H 0.554620 0.403281 0.515155 0.036 Uiso 1 1 calc R U . . .
C010 C 0.71813(16) 0.29052(11) 0.68016(12) 0.0306(5) Uani 1 1 d . . . . .
C011 C 0.93534(17) 0.30686(12) 0.53164(13) 0.0394(6) Uani 1 1 d . . . . .
H011 H 0.992049 0.334035 0.539665 0.047 Uiso 1 1 calc R U . . .
C012 C 0.45321(16) 0.31842(10) 0.56240(13) 0.0324(5) Uani 1 1 d . . . . .
H01A H 0.431486 0.358954 0.586469 0.039 Uiso 1 1 calc R U . . .
H01B H 0.458481 0.326258 0.506481 0.039 Uiso 1 1 calc R U . . .
C013 C 0.78068(18) 0.48930(11) 0.61106(14) 0.0390(6) Uani 1 1 d . . . . .
H013 H 0.834267 0.513161 0.637215 0.047 Uiso 1 1 calc R U . . .
C014 C 0.71513(17) 0.21908(11) 0.68064(12) 0.0322(5) Uani 1 1 d . . . . .
C015 C 0.43819(17) 0.22858(10) 0.31234(13) 0.0335(5) Uani 1 1 d . . . . .
H01C H 0.382239 0.226531 0.344301 0.040 Uiso 1 1 calc R U . . .
H01D H 0.412207 0.234005 0.256854 0.040 Uiso 1 1 calc R U . . .
C016 C 0.84983(19) 0.50970(12) 0.34895(14) 0.0407(6) Uani 1 1 d . . . . .
H016 H 0.848534 0.549616 0.321110 0.049 Uiso 1 1 calc R U . . .
C017 C 0.37920(19) 0.07181(11) 0.37680(14) 0.0393(6) Uani 1 1 d . . . . .
C018 C 0.59338(17) 0.18190(10) 0.38260(13) 0.0327(5) Uani 1 1 d . . . . .
H01E H 0.653313 0.160705 0.366635 0.039 Uiso 1 1 calc R U . . .
H01F H 0.582595 0.166829 0.435408 0.039 Uiso 1 1 calc R U . . .
C019 C 0.79718(17) 0.32848(11) 0.72837(13) 0.0339(5) Uani 1 1 d . . . . .
C01A C 0.17288(19) 0.16931(11) 0.62138(16) 0.0434(6) Uani 1 1 d . . . . .
H01G H 0.178474 0.139811 0.579797 0.052 Uiso 1 1 calc R U . . .
C01B C 0.43976(17) 0.19989(11) 0.59061(14) 0.0370(5) Uani 1 1 d . . . . .
H01H H 0.440226 0.173108 0.542995 0.044 Uiso 1 1 calc R U . . .
H01I H 0.411078 0.174188 0.631057 0.044 Uiso 1 1 calc R U . . .
C01C C 0.94033(17) 0.42995(12) 0.43404(13) 0.0373(5) Uani 1 1 d . . . . .
H01J H 1.000090 0.416547 0.463419 0.045 Uiso 1 1 calc R U . . .
C01D C 0.81416(18) 0.39644(12) 0.71055(13) 0.0379(5) Uani 1 1 d . . . . .
C01E C 0.93141(18) 0.24990(12) 0.57687(13) 0.0402(6) Uani 1 1 d . . . . .
H01K H 0.984189 0.239492 0.615623 0.048 Uiso 1 1 calc R U . . .
C01F C 0.38735(17) 0.37659(11) 0.30796(15) 0.0419(6) Uani 1 1 d . . . . .
H01L H 0.351574 0.385965 0.352835 0.063 Uiso 1 1 calc R U . . .
H01M H 0.351890 0.342979 0.275614 0.063 Uiso 1 1 calc R U . . .
H01N H 0.391862 0.416337 0.277152 0.063 Uiso 1 1 calc R U . . .
C01G C 0.81273(18) 0.17845(12) 0.69271(13) 0.0384(6) Uani 1 1 d . . . . .
H01O H 0.867610 0.205863 0.717088 0.046 Uiso 1 1 calc R U . . .
H01P H 0.804397 0.141014 0.727511 0.046 Uiso 1 1 calc R U . . .
C01H C 0.84915(18) 0.30107(13) 0.79830(13) 0.0420(6) Uani 1 1 d . . . . .
H01Q H 0.834193 0.257897 0.812799 0.050 Uiso 1 1 calc R U . . .
C01I C 0.4189(2) 0.05824(12) 0.45431(15) 0.0460(6) Uani 1 1 d . . . . .
H01R H 0.486989 0.065948 0.470441 0.055 Uiso 1 1 calc R U . . .
C01J C 0.61678(19) 0.11098(11) 0.65042(14) 0.0411(6) Uani 1 1 d . . . . .
H01S H 0.547654 0.098651 0.653179 0.062 Uiso 1 1 calc R U . . .
H01T H 0.658361 0.092438 0.695004 0.062 Uiso 1 1 calc R U . . .
H01U H 0.638426 0.094272 0.601984 0.062 Uiso 1 1 calc R U . . .
C01K C 0.8897(2) 0.43105(14) 0.75944(16) 0.0523(7) Uani 1 1 d . . . . .
H01V H 0.903950 0.474877 0.747225 0.063 Uiso 1 1 calc R U . . .
C01L C 0.9213(2) 0.33648(15) 0.84556(15) 0.0517(7) Uani 1 1 d . . . . .
H01W H 0.955276 0.317158 0.890813 0.062 Uiso 1 1 calc R U . . .
C01M C 0.1307(2) 0.14879(14) 0.68903(18) 0.0539(7) Uani 1 1 d . . . . .
H01X H 0.107554 0.105310 0.691824 0.065 Uiso 1 1 calc R U . . .
C01N C 0.12233(19) 0.19119(16) 0.75183(16) 0.0535(7) Uani 1 1 d . . . . .
C01O C 0.19851(19) 0.27840(13) 0.67939(16) 0.0484(6) Uani 1 1 d . . . . .
H01Y H 0.221197 0.321963 0.676458 0.058 Uiso 1 1 calc R U . . .
C01P C 0.3568(2) 0.03305(13) 0.50795(17) 0.0564(7) Uani 1 1 d . . . . .
H01Z H 0.383757 0.025102 0.560171 0.068 Uiso 1 1 calc R U . . .
C01Q C 0.9427(2) 0.40157(16) 0.82477(16) 0.0605(8) Uani 1 1 d . . . . .
H01 H 0.993072 0.425259 0.855183 0.073 Uiso 1 1 calc R U . . .
C01R C 0.2572(3) 0.01974(15) 0.4858(2) 0.0642(8) Uani 1 1 d . . . . .
C01S C 0.2773(2) 0.06129(14) 0.35412(19) 0.0617(8) Uani 1 1 d . . . . .
H1 H 0.248894 0.072206 0.303064 0.074 Uiso 1 1 calc R U . . .
C01T C 0.1564(2) 0.25670(15) 0.74622(17) 0.0563(7) Uani 1 1 d . . . . .
H2 H 0.150698 0.286119 0.787864 0.068 Uiso 1 1 calc R U . . .
C01U C 0.2180(2) 0.03430(17) 0.4084(2) 0.0773(10) Uani 1 1 d . . . . .
H3 H 0.150167 0.025751 0.392369 0.093 Uiso 1 1 calc R U . . .
C01V C 0.0795(3) 0.16809(19) 0.82583(18) 0.0835(12) Uani 1 1 d . . . . .
H4 H 0.031604 0.133093 0.812435 0.125 Uiso 1 1 calc R U . . .
H H 0.046481 0.204607 0.848723 0.125 Uiso 1 1 calc R U . . .
HA H 0.133186 0.151851 0.863479 0.125 Uiso 1 1 calc R U . . .
C01W C 0.1907(3) -0.01290(18) 0.5427(2) 0.1041(15) Uani 1 1 d . . . . .
H5 H 0.178110 -0.058349 0.527272 0.156 Uiso 1 1 calc R U . . .
HB H 0.127660 0.010559 0.540635 0.156 Uiso 1 1 calc R U . . .
HC H 0.224373 -0.011398 0.595833 0.156 Uiso 1 1 calc R U . . .

loop_
_atom_site_aniso_label
_atom_site_aniso_U_11
_atom_site_aniso_U_22
_atom_site_aniso_U_33
_atom_site_aniso_U_23
_atom_site_aniso_U_13
_atom_site_aniso_U_12
S001 0.0553(4) 0.0234(3) 0.0359(3) -0.0041(2) -0.0039(3) -0.0024(3)
S002 0.0361(3) 0.0339(3) 0.0504(4) 0.0116(3) -0.0001(3) -0.0048(3)
O003 0.0424(9) 0.0209(7) 0.0421(9) 0.0000(7) 0.0065(7) -0.0019(7)
O004 0.0456(10) 0.0342(9) 0.0331(9) 0.0056(7) 0.0036(7) 0.0098(7)
O005 0.0600(11) 0.0288(9) 0.0536(11) -0.0044(8) 0.0050(9) 0.0058(8)
O006 0.0770(13) 0.0331(9) 0.0378(9) -0.0040(8) -0.0153(9) -0.0104(9)
O007 0.0468(11) 0.0378(10) 0.0825(14) 0.0304(9) -0.0063(10) -0.0016(8)
O008 0.0607(12) 0.0588(12) 0.0437(10) -0.0016(9) 0.0037(9) -0.0058(10)
N009 0.0460(12) 0.0210(9) 0.0414(11) -0.0032(8) -0.0093(9) 0.0000(8)
C00A 0.0345(12) 0.0291(11) 0.0270(11) -0.0019(9) 0.0047(9) 0.0029(9)
C00B 0.0324(11) 0.0260(11) 0.0276(11) -0.0042(9) 0.0074(9) -0.0006(9)
C00C 0.0310(11) 0.0243(10) 0.0218(10) -0.0017(8) 0.0049(8) 0.0040(8)
N10 0.0317(10) 0.0272(10) 0.0815(16) 0.0176(11) 0.0001(10) -0.0042(9)
C00E 0.0309(11) 0.0276(11) 0.0235(10) -0.0034(8) 0.0040(8) 0.0048(9)
C00F 0.0327(11) 0.0228(10) 0.0244(10) -0.0010(8) 0.0034(8) 0.0015(8)
C00G 0.0328(11) 0.0224(10) 0.0284(11) 0.0008(8) 0.0032(9) 0.0017(8)
C00H 0.0307(11) 0.0242(10) 0.0235(10) -0.0026(8) 0.0035(8) 0.0003(8)
C00I 0.0316(11) 0.0237(10) 0.0302(11) 0.0008(9) 0.0016(9) 0.0025(9)
C00J 0.0386(12) 0.0321(12) 0.0328(12) -0.0085(10) 0.0095(9) -0.0026(10)
C00K 0.0310(11) 0.0329(12) 0.0264(11) -0.0055(9) 0.0055(9) -0.0001(9)
C00L 0.0369(12) 0.0341(12) 0.0288(11) 0.0009(10) 0.0050(9) 0.0105(10)
C00M 0.0293(11) 0.0316(11) 0.0275(11) -0.0021(9) 0.0052(8) 0.0027(9)
C00N 0.0365(12) 0.0228(11) 0.0430(13) 0.0007(10) 0.0031(10) 0.0026(9)
C00O 0.0356(12) 0.0289(11) 0.0362(12) 0.0005(10) 0.0036(9) -0.0006(9)
C00P 0.0351(12) 0.0280(11) 0.0268(11) -0.0044(9) 0.0091(9) -0.0016(9)
C00Q 0.0387(12) 0.0228(10) 0.0355(12) -0.0042(9) 0.0130(10) 0.0039(9)
C00R 0.0351(12) 0.0249(10) 0.0269(11) -0.0008(9) 0.0071(9) -0.0001(9)
C00S 0.0315(11) 0.0249(10) 0.0265(10) -0.0021(8) 0.0021(8) -0.0014(9)
C00T 0.0412(13) 0.0274(11) 0.0277(11) 0.0023(9) 0.0083(9) 0.0010(10)
C00U 0.0355(12) 0.0248(11) 0.0335(12) -0.0047(9) 0.0099(9) -0.0014(9)
C00V 0.0266(11) 0.0299(11) 0.0468(13) 0.0057(10) -0.0023(9) 0.0004(9)
C00W 0.0358(12) 0.0262(11) 0.0318(11) 0.0005(9) 0.0083(9) -0.0015(9)
C00X 0.0443(14) 0.0229(11) 0.0456(14) -0.0058(10) 0.0132(11) -0.0067(10)
C00Y 0.0382(13) 0.0418(14) 0.0464(14) -0.0038(11) 0.0071(11) -0.0105(11)
C00Z 0.0297(11) 0.0244(10) 0.0374(12) -0.0047(9) 0.0078(9) -0.0006(9)
C010 0.0345(12) 0.0319(11) 0.0263(11) 0.0001(9) 0.0079(9) -0.0026(9)
C011 0.0311(12) 0.0495(15) 0.0365(13) 0.0023(11) -0.0012(10) -0.0031(11)
C012 0.0363(12) 0.0226(10) 0.0390(13) 0.0000(9) 0.0072(10) -0.0047(9)
C013 0.0408(14) 0.0321(12) 0.0442(14) -0.0106(11) 0.0061(11) -0.0091(10)
C014 0.0395(13) 0.0339(12) 0.0238(11) 0.0039(9) 0.0061(9) 0.0024(10)
C015 0.0378(12) 0.0251(11) 0.0353(12) 0.0010(9) -0.0061(10) -0.0008(9)
C016 0.0498(15) 0.0303(12) 0.0430(14) 0.0008(10) 0.0102(11) -0.0076(11)
C017 0.0490(15) 0.0236(11) 0.0440(14) -0.0020(10) -0.0002(11) 0.0022(10)
C018 0.0368(12) 0.0239(11) 0.0361(12) -0.0003(9) -0.0025(10) 0.0022(9)
C019 0.0353(12) 0.0392(13) 0.0281(11) -0.0027(10) 0.0075(9) -0.0015(10)
C01A 0.0471(15) 0.0287(12) 0.0549(16) 0.0070(11) 0.0075(12) -0.0040(11)
C01B 0.0408(13) 0.0253(11) 0.0453(14) 0.0031(10) 0.0060(10) -0.0009(10)
C01C 0.0322(12) 0.0432(14) 0.0363(13) -0.0041(11) 0.0031(9) -0.0045(10)
C01D 0.0387(13) 0.0433(14) 0.0326(12) -0.0070(11) 0.0082(10) -0.0052(11)
C01E 0.0311(12) 0.0520(15) 0.0360(13) 0.0067(11) -0.0020(10) 0.0074(11)
C01F 0.0342(13) 0.0310(12) 0.0584(16) -0.0024(11) -0.0036(11) 0.0024(10)
C01G 0.0425(14) 0.0430(14) 0.0289(12) 0.0076(10) 0.0007(10) 0.0054(11)
C01H 0.0466(14) 0.0512(15) 0.0287(12) -0.0006(11) 0.0063(10) -0.0045(12)
C01I 0.0592(17) 0.0316(13) 0.0460(15) -0.0003(11) 0.0003(13) -0.0054(12)
C01J 0.0484(15) 0.0265(12) 0.0479(14) 0.0026(10) 0.0029(11) 0.0024(10)
C01K 0.0538(17) 0.0520(17) 0.0496(16) -0.0053(13) -0.0008(13) -0.0178(13)
C01L 0.0501(16) 0.0672(19) 0.0363(14) 0.0010(13) -0.0020(12) -0.0067(14)
C01M 0.0492(16) 0.0413(15) 0.072(2) 0.0193(14) 0.0100(14) 0.0001(12)
C01N 0.0365(14) 0.071(2) 0.0527(17) 0.0222(15) 0.0030(12) 0.0117(14)
C01O 0.0414(14) 0.0398(14) 0.0629(17) -0.0046(13) 0.0007(13) -0.0017(12)
C01P 0.078(2) 0.0371(15) 0.0564(17) 0.0019(13) 0.0166(15) -0.0012(14)
C01Q 0.0572(18) 0.075(2) 0.0456(16) -0.0122(15) -0.0085(14) -0.0184(16)
C01R 0.069(2) 0.0414(16) 0.087(2) 0.0005(16) 0.0293(18) 0.0073(15)
C01S 0.0518(18) 0.0546(18) 0.076(2) 0.0032(16) -0.0062(16) 0.0073(14)
C01T 0.0457(16) 0.069(2) 0.0535(17) -0.0055(15) 0.0035(13) 0.0084(14)
C01U 0.0424(17) 0.068(2) 0.122(3) 0.003(2) 0.013(2) 0.0062(16)
C01V 0.064(2) 0.121(3) 0.068(2) 0.045(2) 0.0203(17) 0.023(2)
C01W 0.117(3) 0.067(2) 0.144(4) 0.005(2) 0.079(3) -0.004(2)

loop_
_atom_type_symbol
_atom_type_description
_atom_type_scat_dispersion_real
_atom_type_scat_dispersion_imag
_atom_type_scat_source
C C 0.0033 0.0016 'International Tables Vol C Tables 4.2.6.8 and 6.1.1.4'
H H 0.0000 0.0000 'International Tables Vol C Tables 4.2.6.8 and 6.1.1.4'
N N 0.0061 0.0033 'International Tables Vol C Tables 4.2.6.8 and 6.1.1.4'
O O 0.0106 0.0060 'International Tables Vol C Tables 4.2.6.8 and 6.1.1.4'
S S 0.1246 0.1234 'International Tables Vol C Tables 4.2.6.8 and 6.1.1.4'

loop_
_exptl_crystal_face_index_h
_exptl_crystal_face_index_k
_exptl_crystal_face_index_l
_exptl_crystal_face_perp_dist
-19 0 -1 0.0360
18 0 2 0.0601
-1 -28 3 0.0904
2 -13 -21 0.1834
2 21 -16 0.1343
-1 0 0 0.0360
1 0 0 0.0511
1 28 -4 0.0962
2 -17 -19 0.1694
19 -1 -2 0.0696
2 22 -15 0.1289
2 -19 -18 0.1626
0 28 -1 0.0888
-2 -19 17 0.1448
-2 19 18 0.1678
-18 3 10 0.0886

loop_
_geom_angle_atom_site_label_1
_geom_angle_atom_site_label_2
_geom_angle_atom_site_label_3
_geom_angle
_geom_angle_site_symmetry_1
_geom_angle_site_symmetry_3
_geom_angle_publ_flag
O005 S001 N009 106.36(10) . . ?
O005 S001 C017 106.98(11) . . ?
O006 S001 O005 120.71(11) . . ?
O006 S001 N009 106.86(10) . . ?
O006 S001 C017 105.85(11) . . ?
N009 S001 C017 109.86(11) . . ?
O007 S002 N10 106.79(10) . . ?
O007 S002 C00V 109.29(11) . . ?
O008 S002 O007 119.10(12) . . ?
O008 S002 N10 111.23(11) . . ?
O008 S002 C00V 107.86(11) . . ?
N10 S002 C00V 101.08(11) . . ?
C00Q O003 C00N 120.59(16) . . ?
C00L O004 C01G 110.52(17) . . ?
C015 N009 S001 120.87(15) . . ?
C018 N009 S001 122.75(14) . . ?
C018 N009 C015 112.17(16) . . ?
C00E C00A H00A 119.4 . . ?
C00L C00A H00A 119.4 . . ?
C00L C00A C00E 121.1(2) . . ?
C00K C00B C00H 120.14(18) . . ?
C00O C00B C00H 121.29(19) . . ?
C00O C00B C00K 118.42(19) . . ?
C00F C00C C00E 124.86(18) . . ?
C00F C00C C00H 116.96(18) . . ?
C00H C00C C00E 117.89(18) . . ?
C012 N10 S002 122.79(15) . . ?
C01B N10 S002 119.74(16) . . ?
C01B N10 C012 112.21(18) . . ?
C00A C00E C00C 120.59(18) . . ?
C00A C00E C00M 118.64(18) . . ?
C00M C00E C00C 120.06(19) . . ?
C00C C00F C018 129.91(18) . . ?
C00S C00F C00C 120.60(19) . . ?
C00S C00F C018 109.45(18) . . ?
C00H C00G C00N 123.86(18) . . ?
C00I C00G C00H 120.31(18) . . ?
C00I C00G C00N 115.04(18) . . ?
C00C C00H C00B 118.37(18) . . ?
C00G C00H C00B 122.58(18) . . ?
C00G C00H C00C 119.03(18) . . ?
C00G C00I C00S 117.45(19) . . ?
C00G C00I C01F 123.03(19) . . ?
C00S C00I C01F 119.50(19) . . ?
C00U C00J C013 118.0(2) . . ?
C00U C00J C01D 120.0(2) . . ?
C013 C00J C01D 122.0(2) . . ?
C00B C00K C00M 119.12(19) . . ?
C01C C00K C00B 118.5(2) . . ?
C01C C00K C00M 122.3(2) . . ?
C00A C00L O004 118.4(2) . . ?
C00A C00L C01E 120.8(2) . . ?
C01E C00L O004 120.73(19) . . ?
C00E C00M C00K 119.85(19) . . ?
C011 C00M C00E 118.1(2) . . ?
C011 C00M C00K 122.0(2) . . ?
O003 C00N C00G 117.76(18) . . ?
O003 C00N H00B 107.9 . . ?
O003 C00N H00C 107.9 . . ?
C00G C00N H00B 107.9 . . ?
C00G C00N H00C 107.9 . . ?
H00B C00N H00C 107.2 . . ?
C00B C00O H00O 119.5 . . ?
C016 C00O C00B 121.1(2) . . ?
C016 C00O H00O 119.5 . . ?
C00R C00P C00U 124.3(2) . . ?
C00R C00P C010 117.31(19) . . ?
C010 C00P C00U 118.11(19) . . ?
O003 C00Q C00X 115.50(19) . . ?
O003 C00Q C00Z 124.7(2) . . ?
C00Z C00Q C00X 119.8(2) . . ?
C00P C00R C012 130.48(19) . . ?
C00W C00R C00P 120.07(19) . . ?
C00W C00R C012 109.42(18) . . ?
C00F C00S C00I 121.85(18) . . ?
C00F C00S C015 111.51(18) . . ?
C00I C00S C015 126.32(19) . . ?
C00W C00T C01J 119.0(2) . . ?
C014 C00T C00W 118.1(2) . . ?
C014 C00T C01J 122.8(2) . . ?
C00J C00U C00P 119.9(2) . . ?
C00Z C00U C00J 118.8(2) . . ?
C00Z C00U C00P 120.60(19) . . ?
C01A C00V S002 120.34(19) . . ?
C01O C00V S002 119.25(19) . . ?
C01O C00V C01A 120.3(2) . . ?
C00R C00W C00T 122.4(2) . . ?
C00R C00W C01B 110.88(18) . . ?
C00T C00W C01B 126.60(19) . . ?
C00Q C00X H00X 120.3 . . ?
C013 C00X C00Q 119.4(2) . . ?
C013 C00X H00X 120.3 . . ?
C016 C00Y H00Y 120.0 . . ?
C01C C00Y H00Y 120.0 . . ?
C01C C00Y C016 119.9(2) . . ?
C00Q C00Z C00U 121.5(2) . . ?
C00Q C00Z H00Z 119.2 . . ?
C00U C00Z H00Z 119.2 . . ?
C00P C010 C014 119.66(19) . . ?
C00P C010 C019 118.06(19) . . ?
C014 C010 C019 122.3(2) . . ?
C00M C011 H011 119.1 . . ?
C01E C011 C00M 121.7(2) . . ?
C01E C011 H011 119.1 . . ?
N10 C012 C00R 101.26(17) . . ?
N10 C012 H01A 111.5 . . ?
N10 C012 H01B 111.5 . . ?
C00R C012 H01A 111.5 . . ?
C00R C012 H01B 111.5 . . ?
H01A C012 H01B 109.3 . . ?
C00J C013 H013 118.9 . . ?
C00X C013 C00J 122.1(2) . . ?
C00X C013 H013 118.9 . . ?
C00T C014 C010 119.56(19) . . ?
C00T C014 C01G 118.1(2) . . ?
C010 C014 C01G 120.7(2) . . ?
N009 C015 C00S 100.86(17) . . ?
N009 C015 H01C 111.6 . . ?
N009 C015 H01D 111.6 . . ?
C00S C015 H01C 111.6 . . ?
C00S C015 H01D 111.6 . . ?
H01C C015 H01D 109.4 . . ?
C00O C016 H016 119.8 . . ?
C00Y C016 C00O 120.4(2) . . ?
C00Y C016 H016 119.8 . . ?
C01I C017 S001 120.30(19) . . ?
C01S C017 S001 120.1(2) . . ?
C01S C017 C01I 119.4(3) . . ?
N009 C018 C00F 101.14(16) . . ?
N009 C018 H01E 111.5 . . ?
N009 C018 H01F 111.5 . . ?
C00F C018 H01E 111.5 . . ?
C00F C018 H01F 111.5 . . ?
H01E C018 H01F 109.4 . . ?
C01D C019 C010 120.1(2) . . ?
C01H C019 C010 121.0(2) . . ?
C01H C019 C01D 118.5(2) . . ?
C00V C01A H01G 120.5 . . ?
C00V C01A C01M 119.0(3) . . ?
C01M C01A H01G 120.5 . . ?
N10 C01B C00W 101.46(17) . . ?
N10 C01B H01H 111.5 . . ?
N10 C01B H01I 111.5 . . ?
C00W C01B H01H 111.5 . . ?
C00W C01B H01I 111.5 . . ?
H01H C01B H01I 109.3 . . ?
C00K C01C H01J 119.3 . . ?
C00Y C01C C00K 121.5(2) . . ?
C00Y C01C H01J 119.3 . . ?
C019 C01D C00J 119.1(2) . . ?
C01K C01D C00J 122.9(2) . . ?
C01K C01D C019 118.0(2) . . ?
C00L C01E H01K 120.3 . . ?
C011 C01E C00L 119.4(2) . . ?
C011 C01E H01K 120.3 . . ?
C00I C01F H01L 109.5 . . ?
C00I C01F H01M 109.5 . . ?
C00I C01F H01N 109.5 . . ?
H01L C01F H01M 109.5 . . ?
H01L C01F H01N 109.5 . . ?
H01M C01F H01N 109.5 . . ?
O004 C01G C014 108.47(16) . . ?
O004 C01G H01O 110.0 . . ?
O004 C01G H01P 110.0 . . ?
C014 C01G H01O 110.0 . . ?
C014 C01G H01P 110.0 . . ?
H01O C01G H01P 108.4 . . ?
C019 C01H H01Q 119.0 . . ?
C01L C01H C019 121.9(2) . . ?
C01L C01H H01Q 119.0 . . ?
C017 C01I H01R 120.1 . . ?
C017 C01I C01P 119.8(3) . . ?
C01P C01I H01R 120.1 . . ?
C00T C01J H01S 109.5 . . ?
C00T C01J H01T 109.5 . . ?
C00T C01J H01U 109.5 . . ?
H01S C01J H01T 109.5 . . ?
H01S C01J H01U 109.5 . . ?
H01T C01J H01U 109.5 . . ?
C01D C01K H01V 119.1 . . ?
C01Q C01K C01D 121.7(3) . . ?
C01Q C01K H01V 119.1 . . ?
C01H C01L H01W 120.4 . . ?
C01H C01L C01Q 119.2(2) . . ?
C01Q C01L H01W 120.4 . . ?
C01A C01M H01X 119.1 . . ?
C01N C01M C01A 121.7(3) . . ?
C01N C01M H01X 119.1 . . ?
C01M C01N C01T 118.4(3) . . ?
C01M C01N C01V 121.5(3) . . ?
C01T C01N C01V 120.1(3) . . ?
C00V C01O H01Y 120.2 . . ?
C01T C01O C00V 119.6(3) . . ?
C01T C01O H01Y 120.2 . . ?
C01I C01P H01Z 119.2 . . ?
C01R C01P C01I 121.6(3) . . ?
C01R C01P H01Z 119.2 . . ?
C01K C01Q C01L 120.4(3) . . ?
C01K C01Q H01 119.8 . . ?
C01L C01Q H01 119.8 . . ?
C01P C01R C01U 118.0(3) . . ?
C01P C01R C01W 121.8(3) . . ?
C01U C01R C01W 120.2(3) . . ?
C017 C01S H1 120.3 . . ?
C017 C01S C01U 119.3(3) . . ?
C01U C01S H1 120.3 . . ?
C01N C01T H2 119.5 . . ?
C01O C01T C01N 121.0(3) . . ?
C01O C01T H2 119.5 . . ?
C01R C01U C01S 121.8(3) . . ?
C01R C01U H3 119.1 . . ?
C01S C01U H3 119.1 . . ?
C01N C01V H4 109.5 . . ?
C01N C01V H 109.5 . . ?
C01N C01V HA 109.5 . . ?
H4 C01V H 109.5 . . ?
H4 C01V HA 109.5 . . ?
H C01V HA 109.5 . . ?
C01R C01W H5 109.5 . . ?
C01R C01W HB 109.5 . . ?
C01R C01W HC 109.5 . . ?
H5 C01W HB 109.5 . . ?
H5 C01W HC 109.5 . . ?
HB C01W HC 109.5 . . ?

loop_
_geom_bond_atom_site_label_1
_geom_bond_atom_site_label_2
_geom_bond_distance
_geom_bond_site_symmetry_2
_geom_bond_publ_flag
S001 O005 1.4417(18) . ?
S001 O006 1.4312(16) . ?
S001 N009 1.6155(18) . ?
S001 C017 1.779(3) . ?
S002 O007 1.4423(17) . ?
S002 O008 1.4409(18) . ?
S002 N10 1.629(2) . ?
S002 C00V 1.767(2) . ?
O003 C00N 1.443(2) . ?
O003 C00Q 1.379(3) . ?
O004 C00L 1.404(3) . ?
O004 C01G 1.468(3) . ?
N009 C015 1.480(3) . ?
N009 C018 1.476(3) . ?
C00A H00A 0.9300 . ?
C00A C00E 1.416(3) . ?
C00A C00L 1.370(3) . ?
C00B C00H 1.477(3) . ?
C00B C00K 1.421(3) . ?
C00B C00O 1.412(3) . ?
C00C C00E 1.478(3) . ?
C00C C00F 1.413(3) . ?
C00C C00H 1.428(3) . ?
N10 C012 1.472(3) . ?
N10 C01B 1.470(3) . ?
C00E C00M 1.422(3) . ?
C00F C00S 1.388(3) . ?
C00F C018 1.530(3) . ?
C00G C00H 1.428(3) . ?
C00G C00I 1.398(3) . ?
C00G C00N 1.538(3) . ?
C00I C00S 1.409(3) . ?
C00I C01F 1.509(3) . ?
C00J C00U 1.412(3) . ?
C00J C013 1.423(3) . ?
C00J C01D 1.459(3) . ?
C00K C00M 1.463(3) . ?
C00K C01C 1.415(3) . ?
C00L C01E 1.387(3) . ?
C00M C011 1.414(3) . ?
C00N H00B 0.9700 . ?
C00N H00C 0.9700 . ?
C00O H00O 0.9300 . ?
C00O C016 1.385(3) . ?
C00P C00R 1.405(3) . ?
C00P C00U 1.480(3) . ?
C00P C010 1.426(3) . ?
C00Q C00X 1.397(3) . ?
C00Q C00Z 1.385(3) . ?
C00R C00W 1.397(3) . ?
C00R C012 1.525(3) . ?
C00S C015 1.513(3) . ?
C00T C00W 1.399(3) . ?
C00T C014 1.395(3) . ?
C00T C01J 1.520(3) . ?
C00U C00Z 1.410(3) . ?
C00V C01A 1.393(3) . ?
C00V C01O 1.389(3) . ?
C00W C01B 1.507(3) . ?
C00X H00X 0.9300 . ?
C00X C013 1.372(3) . ?
C00Y H00Y 0.9300 . ?
C00Y C016 1.383(3) . ?
C00Y C01C 1.378(3) . ?
C00Z H00Z 0.9300 . ?
C010 C014 1.437(3) . ?
C010 C019 1.471(3) . ?
C011 H011 0.9300 . ?
C011 C01E 1.382(3) . ?
C012 H01A 0.9700 . ?
C012 H01B 0.9700 . ?
C013 H013 0.9300 . ?
C014 C01G 1.530(3) . ?
C015 H01C 0.9700 . ?
C015 H01D 0.9700 . ?
C016 H016 0.9300 . ?
C017 C01I 1.386(3) . ?
C017 C01S 1.385(4) . ?
C018 H01E 0.9700 . ?
C018 H01F 0.9700 . ?
C019 C01D 1.423(3) . ?
C019 C01H 1.414(3) . ?
C01A H01G 0.9300 . ?
C01A C01M 1.394(4) . ?
C01B H01H 0.9700 . ?
C01B H01I 0.9700 . ?
C01C H01J 0.9300 . ?
C01D C01K 1.412(3) . ?
C01E H01K 0.9300 . ?
C01F H01L 0.9600 . ?
C01F H01M 0.9600 . ?
C01F H01N 0.9600 . ?
C01G H01O 0.9700 . ?
C01G H01P 0.9700 . ?
C01H H01Q 0.9300 . ?
C01H C01L 1.377(3) . ?
C01I H01R 0.9300 . ?
C01I C01P 1.392(4) . ?
C01J H01S 0.9600 . ?
C01J H01T 0.9600 . ?
C01J H01U 0.9600 . ?
C01K H01V 0.9300 . ?
C01K C01Q 1.378(4) . ?
C01L H01W 0.9300 . ?
C01L C01Q 1.393(4) . ?
C01M H01X 0.9300 . ?
C01M C01N 1.377(4) . ?
C01N C01T 1.400(4) . ?
C01N C01V 1.507(4) . ?
C01O H01Y 0.9300 . ?
C01O C01T 1.389(4) . ?
C01P H01Z 0.9300 . ?
C01P C01R 1.363(4) . ?
C01Q H01 0.9300 . ?
C01R C01U 1.387(4) . ?
C01R C01W 1.529(4) . ?
C01S H1 0.9300 . ?
C01S C01U 1.387(4) . ?
C01T H2 0.9300 . ?
C01U H3 0.9300 . ?
C01V H4 0.9600 . ?
C01V H 0.9600 . ?
C01V HA 0.9600 . ?
C01W H5 0.9600 . ?
C01W HB 0.9600 . ?
C01W HC 0.9600 . ?

loop_
_exptl_oxdiff_crystal_face_indexfrac_h
_exptl_oxdiff_crystal_face_indexfrac_k
_exptl_oxdiff_crystal_face_indexfrac_l
_exptl_oxdiff_crystal_face_x
_exptl_oxdiff_crystal_face_y
_exptl_oxdiff_crystal_face_z
-18.5694 0.4480 -0.8721 -1.0000 -0.0000 -0.0000
18.4146 -0.1303 2.0326 0.9988 0.0000 0.0499
-0.6520 -28.1163 2.9889 -0.0000 -0.9950 -0.0995
2.3033 -13.3583 -21.0545 -0.0000 -0.2617 -0.9651
2.0952 20.9377 -16.0705 0.0000 0.8710 -0.4913
-1.0028 -0.0035 -0.0086 -0.0537 -0.0013 0.0013
1.0028 0.0035 0.0086 0.0537 0.0013 -0.0013
0.7526 27.9638 -3.8685 0.0000 0.9981 0.0624
2.0693 -16.6108 -19.3453 -0.0000 -0.3896 -0.9210
18.7543 -1.2655 -2.1437 0.9916 -0.0000 -0.1293
1.9387 22.4181 -14.5867 0.0000 0.9080 -0.4191
1.8277 -19.2652 -17.5143 -0.0000 -0.4981 -0.8671
0.3658 28.3352 -0.5066 0.0000 0.9793 0.2026
-2.2361 -19.3413 17.4312 -0.0000 -0.8288 0.5595
-1.8650 18.8920 17.8001 0.0000 0.4826 0.8758
-17.5994 3.4050 10.2598 -0.8805 0.0000 0.4741
